data_7247180
loop_
_publ_author_name
'Bhoday, Harmeet'
'Yang, Kaidi'
'Kelley, Steven P.'
'Glaser, Rainer'

_publ_section_title
;
 Crystal environment induced symmetry reduction (CEISR): deep analysis of
 para-chloroacetophenone azine and generalization
;
_journal_issue 33
_journal_name_full CrystEngComm
_journal_page_first 4638
_journal_page_last 4657
_journal_paper_doi 10.1039/D3CE00676J
_journal_volume 25
_journal_year 2023
_chemical_formula_moiety 'C16 H14 Br2 N2'
_chemical_formula_sum 'C16 H14 Br2 N2'
_chemical_formula_weight 394.11
_chemical_name_systematic '4-Bromoacetophenone azine'
_space_group_crystal_system monoclinic
_space_group_IT_number 14
_space_group_name_Hall '-P 2yn'
_space_group_name_H-M_alt 'P 1 21/n 1'
_atom_sites_solution_hydrogens geom
_atom_sites_solution_primary direct
_atom_sites_solution_secondary difmap
_audit_block_doi 10.5517/ccdc.csd.cc2dzsqx
_audit_creation_date 2022-02-04
_audit_creation_method
;
Olex2 1.2
(compiled 2018.05.29 svn.r3508 for OlexSys, GUI svn.r5506)
;
_audit_update_record
;
2023-01-03 deposited with the CCDC.	2023-07-31 downloaded from the CCDC.
;
_cell_angle_alpha 90
_cell_angle_beta 98.8027(14)
_cell_angle_gamma 90
_cell_formula_units_Z 2
_cell_length_a 5.5678(2)
_cell_length_b 8.7473(4)
_cell_length_c 15.6491(7)
_cell_measurement_reflns_used 9962
_cell_measurement_temperature 150.0
_cell_measurement_theta_max 74.00
_cell_measurement_theta_min 2.86
_cell_volume 753.18(6)
_computing_cell_refinement 'Bruker Apex3 V.2018.1-0/SAINT V8.38A'
_computing_data_collection 'Bruker Apex3 V.2018.1-0'
_computing_data_reduction 'Bruker Apex3 V.2018.1-0/SAINT V8.38A'
_computing_molecular_graphics 'Olex2 (Dolomanov et al., 2009)'
_computing_publication_material 'Olex2 (Dolomanov et al., 2009)'
_computing_structure_refinement 'ShelXL (Sheldrick, 2015)'
_computing_structure_solution 'ShelXS (Sheldrick, 2008)'
_diffrn_ambient_temperature 150.0
_diffrn_measured_fraction_theta_full 0.997
_diffrn_measured_fraction_theta_max 0.992
_diffrn_measurement_device_type 'Bruker APEX II area detector'
_diffrn_measurement_method '\f and \w scans'
_diffrn_radiation_monochromator 'multi-layer optics'
_diffrn_radiation_type CuK\a
_diffrn_radiation_wavelength 1.54178
_diffrn_reflns_av_R_equivalents 0.0282
_diffrn_reflns_av_unetI/netI 0.0172
_diffrn_reflns_Laue_measured_fraction_full 0.997
_diffrn_reflns_Laue_measured_fraction_max 0.992
_diffrn_reflns_limit_h_max 6
_diffrn_reflns_limit_h_min -6
_diffrn_reflns_limit_k_max 10
_diffrn_reflns_limit_k_min -10
_diffrn_reflns_limit_l_max 19
_diffrn_reflns_limit_l_min -19
_diffrn_reflns_number 12187
_diffrn_reflns_point_group_measured_fraction_full 0.997
_diffrn_reflns_point_group_measured_fraction_max 0.992
_diffrn_reflns_theta_full 67.679
_diffrn_reflns_theta_max 74.211
_diffrn_reflns_theta_min 5.722
_diffrn_source 'Incoatec IMuS microfocus Cu tube'
_diffrn_standards_number 0
_exptl_absorpt_coefficient_mu 6.743
_exptl_absorpt_correction_T_max 0.7538
_exptl_absorpt_correction_T_min 0.4888
_exptl_absorpt_correction_type multi-scan
_exptl_absorpt_process_details 'Bruker AXScale'
_exptl_crystal_colour yellow
_exptl_crystal_density_diffrn 1.738
_exptl_crystal_description prism
_exptl_crystal_F_000 388
_exptl_crystal_size_max 0.4
_exptl_crystal_size_mid 0.1
_exptl_crystal_size_min 0.07
_refine_diff_density_max 0.273
_refine_diff_density_min -0.567
_refine_diff_density_rms 0.087
_refine_ls_extinction_method none
_refine_ls_goodness_of_fit_ref 1.119
_refine_ls_hydrogen_treatment constr
_refine_ls_matrix_type full
_refine_ls_number_parameters 92
_refine_ls_number_reflns 1516
_refine_ls_number_restraints 0
_refine_ls_restrained_S_all 1.119
_refine_ls_R_factor_all 0.0215
_refine_ls_R_factor_gt 0.0215
_refine_ls_shift/su_max 0.001
_refine_ls_shift/su_mean 0.000
_refine_ls_structure_factor_coef Fsqd
_refine_ls_weighting_details 'w=1/[\s^2^(Fo^2^)+(0.0281P)^2^+0.5021P] where P=(Fo^2^+2Fc^2^)/3'
_refine_ls_weighting_scheme calc
_refine_ls_wR_factor_gt 0.0560
_refine_ls_wR_factor_ref 0.0561
_reflns_Friedel_coverage 0.000
_reflns_number_gt 1510
_reflns_number_total 1516
_reflns_threshold_expression 'I > 2\s(I)'
_cod_data_source_file d3ce00676j2.cif
_cod_data_source_block s1_CCDC1
_cod_depositor_comments 'Adding full bibliography for 7247179--7247182.cif.'
_cod_database_code 7247180
_shelx_shelxl_version_number 2017/1
_shelx_space_group_comment
;
The symmetry employed for this shelxl refinement is uniquely defined
by the following loop, which should always be used as a source of
symmetry information in preference to the above space-group names.
They are only intended as comments.
;
_shelx_estimated_absorpt_t_max 0.650
_shelx_estimated_absorpt_t_min 0.173
_olex2_refinement_description
;
1. Fixed Uiso
 At 1.2 times of:
  All C(H) groups
 At 1.5 times of:
  All C(H,H,H) groups
2.a Aromatic/amide H refined with riding coordinates:
 C3(H3), C6(H6), C2(H2), C5(H5)
2.b Idealised Me refined as rotating group:
 C8(H8A,H8B,H8C)
;
_olex2_submission_special_instructions 'No special instructions were received'

loop_
_space_group_symop_operation_xyz
'x, y, z'
'-x+1/2, y+1/2, -z+1/2'
'-x, -y, -z'
'x-1/2, -y-1/2, z-1/2'

loop_
_atom_site_label
_atom_site_type_symbol
_atom_site_fract_x
_atom_site_fract_y
_atom_site_fract_z
_atom_site_U_iso_or_equiv
_atom_site_adp_type
_atom_site_occupancy
_atom_site_site_symmetry_order
_atom_site_calc_flag
_atom_site_refinement_flags_posn
_atom_site_refinement_flags_adp
_atom_site_refinement_flags_occupancy
_atom_site_disorder_assembly
_atom_site_disorder_group
Br1 Br 0.11369(3) 0.88376(2) 0.09354(2) 0.02986(10) Uani 1 1 d . . . . .
C4 C 0.7030(3) 0.87592(17) 0.34123(11) 0.0193(3) Uani 1 1 d . . . . .
N1 N 0.9080(3) 1.00135(16) 0.46380(9) 0.0224(3) Uani 1 1 d . . . . .
C1 C 0.3530(3) 0.87968(18) 0.19398(11) 0.0217(3) Uani 1 1 d . . . . .
C3 C 0.7284(3) 0.7857(2) 0.26956(11) 0.0234(3) Uani 1 1 d . . . . .
H3 H 0.866503 0.721233 0.271556 0.028 Uiso 1 1 calc R . . . .
C6 C 0.3186(3) 0.9680(2) 0.26485(12) 0.0253(4) Uani 1 1 d . . . . .
H6 H 0.176412 1.028635 0.263279 0.030 Uiso 1 1 calc R . . . .
C2 C 0.5555(3) 0.7884(2) 0.19527(11) 0.0240(3) Uani 1 1 d . . . . .
H2 H 0.576510 0.728389 0.146341 0.029 Uiso 1 1 calc R . . . .
C5 C 0.4944(3) 0.96654(19) 0.33802(11) 0.0231(3) Uani 1 1 d . . . . .
H5 H 0.473106 1.027710 0.386455 0.028 Uiso 1 1 calc R . . . .
C7 C 0.8940(3) 0.87751(18) 0.41864(11) 0.0202(3) Uani 1 1 d . . . . .
C8 C 1.0546(3) 0.7398(2) 0.43637(11) 0.0268(4) Uani 1 1 d . . . . .
H8A H 0.954557 0.647060 0.430538 0.040 Uiso 1 1 calc GR . . . .
H8B H 1.144273 0.745893 0.495242 0.040 Uiso 1 1 calc GR . . . .
H8C H 1.169697 0.736387 0.394893 0.040 Uiso 1 1 calc GR . . . .

loop_
_atom_site_aniso_label
_atom_site_aniso_U_11
_atom_site_aniso_U_22
_atom_site_aniso_U_33
_atom_site_aniso_U_23
_atom_site_aniso_U_13
_atom_site_aniso_U_12
Br1 0.02691(13) 0.03490(14) 0.02390(13) 0.00404(7) -0.00848(8) -0.00863(7)
C4 0.0209(8) 0.0190(8) 0.0174(8) 0.0009(6) 0.0012(6) -0.0020(6)
N1 0.0249(7) 0.0221(7) 0.0177(7) 0.0000(5) -0.0045(6) 0.0025(5)
C1 0.0208(8) 0.0233(8) 0.0190(8) 0.0035(6) -0.0038(6) -0.0071(6)
C3 0.0229(8) 0.0252(8) 0.0216(8) -0.0031(7) 0.0015(7) 0.0021(6)
C6 0.0226(8) 0.0241(8) 0.0278(9) -0.0006(7) -0.0014(7) 0.0022(6)
C2 0.0263(8) 0.0273(8) 0.0180(8) -0.0033(6) 0.0021(6) -0.0036(7)
C5 0.0248(8) 0.0215(8) 0.0219(8) -0.0036(6) 0.0006(6) 0.0013(6)
C7 0.0213(9) 0.0223(9) 0.0162(7) 0.0014(6) 0.0005(6) 0.0011(6)
C8 0.0312(9) 0.0248(8) 0.0219(8) -0.0025(7) -0.0039(7) 0.0081(7)

loop_
_atom_type_symbol
_atom_type_description
_atom_type_scat_dispersion_real
_atom_type_scat_dispersion_imag
_atom_type_scat_source
C C 0.0181 0.0091 'International Tables Vol C Tables 4.2.6.8 and 6.1.1.4'
H H 0.0000 0.0000 'International Tables Vol C Tables 4.2.6.8 and 6.1.1.4'
Br Br -0.6763 1.2805 'International Tables Vol C Tables 4.2.6.8 and 6.1.1.4'
N N 0.0311 0.0180 'International Tables Vol C Tables 4.2.6.8 and 6.1.1.4'

loop_
_geom_angle_atom_site_label_1
_geom_angle_atom_site_label_2
_geom_angle_atom_site_label_3
_geom_angle
_geom_angle_site_symmetry_1
_geom_angle_site_symmetry_3
_geom_angle_publ_flag
C3 C4 C5 118.47(16) . . ?
C3 C4 C7 120.83(15) . . ?
C5 C4 C7 120.69(15) . . ?
C7 N1 N1 113.77(17) . 3_776 ?
C6 C1 Br1 119.03(13) . . ?
C2 C1 Br1 119.43(13) . . ?
C2 C1 C6 121.54(16) . . ?
C2 C3 C4 121.28(16) . . ?
C5 C6 C1 119.17(16) . . ?
C1 C2 C3 118.77(16) . . ?
C6 C5 C4 120.74(16) . . ?
C4 C7 C8 118.38(14) . . ?
N1 C7 C4 115.52(14) . . ?
N1 C7 C8 126.09(16) . . ?

loop_
_geom_bond_atom_site_label_1
_geom_bond_atom_site_label_2
_geom_bond_distance
_geom_bond_site_symmetry_2
_geom_bond_publ_flag
Br1 C1 1.8992(18) . ?
C4 C3 1.396(2) . ?
C4 C5 1.400(2) . ?
C4 C7 1.485(2) . ?
N1 N1 1.407(3) 3_776 ?
N1 C7 1.289(2) . ?
C1 C6 1.389(3) . ?
C1 C2 1.379(3) . ?
C3 C2 1.392(2) . ?
C6 C5 1.388(2) . ?
C7 C8 1.501(2) . ?
